data_7200654
loop_
_publ_author_name
'Yang, Li-Fei'
'Cao, Man-Li'
'Mo, Hao-Jun'
'Hao, Hong-Guo'
'Wu, Jin-Ji'
'Zhang, Jie-Peng'
'Ye, Bao-Hui'

_publ_section_title
;
 pH-Dependent formation of (6,3) and (10,3) hydrogen-bonded networks
 based on [Ru(H2biim)3]SO4: polymorphs and topological isomers
;
_journal_issue 6
_journal_name_full CrystEngComm
_journal_page_first 1114
_journal_paper_doi 10.1039/b819646j
_journal_volume 11
_journal_year 2009
_chemical_formula_sum 'C18 H18 N12 O4 Ru S'
_chemical_formula_weight 599.57
_chemical_name_systematic
;
?
;
_space_group_IT_number 80
_symmetry_cell_setting tetragonal
_symmetry_space_group_name_Hall 'I 4bw'
_symmetry_space_group_name_H-M 'I 41'
_atom_sites_solution_hydrogens geom
_atom_sites_solution_primary direct
_atom_sites_solution_secondary difmap
_audit_creation_method SHELXL-97
_cell_angle_alpha 90.00
_cell_angle_beta 90.00
_cell_angle_gamma 90.00
_cell_formula_units_Z 4
_cell_length_a 12.6267(10)
_cell_length_b 12.6267(10)
_cell_length_c 14.244(2)
_cell_measurement_reflns_used 1529
_cell_measurement_temperature 293(2)
_cell_measurement_theta_max 24.95
_cell_measurement_theta_min 2.16
_cell_volume 2271.0(4)
_computing_structure_refinement 'SHELXL-97 (Sheldrick, 1997)'
_computing_structure_solution 'SHELXS-97 (Sheldrick, 1990)'
_diffrn_ambient_temperature 293(2)
_diffrn_measured_fraction_theta_full 0.974
_diffrn_measured_fraction_theta_max 0.974
_diffrn_measurement_device_type 'Bruker Smart Apex CCD area detector'
_diffrn_measurement_method 'phi and omega scans'
_diffrn_radiation_monochromator graphite
_diffrn_radiation_source 'fine-focus sealed tube'
_diffrn_radiation_type MoK\a
_diffrn_radiation_wavelength 0.71073
_diffrn_reflns_av_R_equivalents 0.0236
_diffrn_reflns_av_sigmaI/netI 0.0401
_diffrn_reflns_limit_h_max 13
_diffrn_reflns_limit_h_min -12
_diffrn_reflns_limit_k_max 4
_diffrn_reflns_limit_k_min -14
_diffrn_reflns_limit_l_max 10
_diffrn_reflns_limit_l_min -16
_diffrn_reflns_number 2587
_diffrn_reflns_theta_full 24.95
_diffrn_reflns_theta_max 24.95
_diffrn_reflns_theta_min 2.16
_diffrn_standards_decay_% 0
_exptl_absorpt_coefficient_mu 0.838
_exptl_absorpt_correction_T_max 0.7469
_exptl_absorpt_correction_T_min 0.7199
_exptl_absorpt_correction_type multi-scan
_exptl_absorpt_process_details SADABS
_exptl_crystal_colour YELLOW
_exptl_crystal_density_diffrn 1.754
_exptl_crystal_density_method 'not measured'
_exptl_crystal_description BLOCK
_exptl_crystal_F_000 1208
_exptl_crystal_size_max 0.42
_exptl_crystal_size_mid 0.38
_exptl_crystal_size_min 0.37
_refine_diff_density_max 1.137
_refine_diff_density_min -1.032
_refine_diff_density_rms 0.192
_refine_ls_abs_structure_details 'Flack H D (1983), Acta Cryst. A39, 876-881'
_refine_ls_abs_structure_Flack 0.11(16)
_refine_ls_extinction_method none
_refine_ls_goodness_of_fit_ref 1.026
_refine_ls_hydrogen_treatment constr
_refine_ls_matrix_type full
_refine_ls_number_parameters 164
_refine_ls_number_reflns 1529
_refine_ls_number_restraints 1
_refine_ls_restrained_S_all 1.025
_refine_ls_R_factor_all 0.0789
_refine_ls_R_factor_gt 0.0782
_refine_ls_shift/su_max 0.000
_refine_ls_shift/su_mean 0.000
_refine_ls_structure_factor_coef Fsqd
_refine_ls_weighting_details 'calc w=1/[\s^2^(Fo^2^)+(0.1985P)^2^+24.8207P] where P=(Fo^2^+2Fc^2^)/3'
_refine_ls_weighting_scheme calc
_refine_ls_wR_factor_gt 0.2459
_refine_ls_wR_factor_ref 0.2472
_reflns_number_gt 1499
_reflns_number_total 1529
_reflns_threshold_expression >2sigma(I)
_cod_data_source_file b819646j.txt
_cod_data_source_block complex_2
_cod_depositor_comments
;
The following automatic conversions were performed:
'_symmetry_cell_setting' value 'TETRAGONAL' changed to 'tetragonal'
according to '/home/saulius/struct/CIF-dictionaries/cif_core.dic'
dictionary named 'cif_core.dic' version 2.4.1 from
2010-06-29.

'_exptl_absorpt_correction_type' value 'MULTI-SCAN' changed
to 'multi-scan' according to
'/home/saulius/struct/CIF-dictionaries/cif_core.dic' dictionary named
'cif_core.dic' version 2.4.1 from 2010-06-29.

Automatic conversion script
Id: cif_fix_enum 1527 2010-12-29 10:47:43Z saulius 
;
_cod_original_cell_volume 2270.9(4)
_cod_original_sg_symbol_H-M I4(1)
_cod_database_code 7200654

loop_
_symmetry_equiv_pos_as_xyz
'x, y, z'
'-x+1/2, -y+1/2, z+1/2'
'-y, x+1/2, z+1/4'
'y+1/2, -x, z+3/4'
'x+1/2, y+1/2, z+1/2'
'-x+1, -y+1, z+1'
'-y+1/2, x+1, z+3/4'
'y+1, -x+1/2, z+5/4'

loop_
_atom_site_label
_atom_site_type_symbol
_atom_site_fract_x
_atom_site_fract_y
_atom_site_fract_z
_atom_site_U_iso_or_equiv
_atom_site_adp_type
_atom_site_occupancy
_atom_site_symmetry_multiplicity
_atom_site_calc_flag
_atom_site_refinement_flags
_atom_site_disorder_assembly
_atom_site_disorder_group
Ru1 Ru 0.0000 0.0000 0.18430(14) 0.0287(5) Uani 1 2 d S . .
S1 S 0.0000 0.0000 0.6636(5) 0.043(2) Uani 1 2 d S . .
N1 N -0.0845(9) 0.0771(11) 0.2887(10) 0.045(3) Uani 1 1 d . . .
N2 N -0.2201(9) 0.0851(10) 0.3863(11) 0.046(3) Uani 1 1 d . . .
H2B H -0.2786 0.0696 0.4141 0.055 Uiso 1 1 calc R . .
O1 O -0.0181(13) 0.0939(9) 0.7237(11) 0.071(4) Uani 1 1 d . . .
O2 O -0.0931(10) -0.0224(15) 0.6046(14) 0.087(6) Uani 1 1 d . . .
C3 C -0.1759(9) 0.0305(13) 0.3146(11) 0.041(3) Uani 1 1 d . . .
C1 C -0.0775(11) 0.1682(10) 0.3460(13) 0.045(4) Uani 1 1 d . . .
H1A H -0.0255 0.2202 0.3420 0.053 Uiso 1 1 calc R . .
C2 C -0.1574(13) 0.1672(11) 0.4064(12) 0.049(4) Uani 1 1 d . . .
H2A H -0.1680 0.2157 0.4547 0.058 Uiso 1 1 calc R . .
N4 N -0.2894(9) -0.1232(11) 0.2634(11) 0.045(3) Uani 1 1 d . . .
H4B H -0.3424 -0.1171 0.3010 0.054 Uiso 1 1 calc R . .
N3 N -0.1330(10) -0.0942(11) 0.1982(10) 0.046(3) Uani 1 1 d . . .
C6 C -0.1816(14) -0.1810(13) 0.1620(17) 0.065(6) Uani 1 1 d . . .
H6A H -0.1523 -0.2246 0.1162 0.078 Uiso 1 1 calc R . .
C5 C -0.2796(14) -0.1962(14) 0.2016(15) 0.059(5) Uani 1 1 d . . .
H5A H -0.3287 -0.2485 0.1866 0.070 Uiso 1 1 calc R . .
C4 C -0.2032(10) -0.0557(11) 0.2616(13) 0.042(4) Uani 1 1 d . . .
N6 N -0.0385(11) 0.1217(10) -0.0816(12) 0.053(3) Uani 1 1 d . . .
H6B H -0.0291 0.1126 -0.1408 0.063 Uiso 1 1 calc R . .
C8 C -0.0773(11) 0.2161(10) -0.0358(16) 0.053(5) Uani 1 1 d . . .
H8A H -0.0963 0.2800 -0.0635 0.064 Uiso 1 1 calc R . .
C9 C -0.0198(14) 0.0508(13) -0.0128(13) 0.051(4) Uani 1 1 d . . .
N5 N -0.0549(10) 0.0887(9) 0.0700(12) 0.045(3) Uani 1 1 d . . .
C7 C -0.0798(13) 0.1918(12) 0.0524(14) 0.051(4) Uani 1 1 d . . .
H7A H -0.0970 0.2401 0.0994 0.061 Uiso 1 1 calc R . .

loop_
_atom_site_aniso_label
_atom_site_aniso_U_11
_atom_site_aniso_U_22
_atom_site_aniso_U_33
_atom_site_aniso_U_23
_atom_site_aniso_U_13
_atom_site_aniso_U_12
Ru1 0.0289(8) 0.0299(8) 0.0273(9) 0.000 0.000 0.0040(6)
S1 0.046(3) 0.041(2) 0.041(7) 0.000 0.000 0.007(2)
N1 0.033(5) 0.061(7) 0.041(8) -0.013(6) -0.011(5) 0.011(5)
N2 0.030(5) 0.056(7) 0.052(9) -0.022(7) 0.001(6) -0.011(5)
O1 0.129(12) 0.041(6) 0.044(9) -0.003(6) 0.013(9) 0.002(6)
O2 0.056(7) 0.118(12) 0.088(13) -0.050(10) -0.028(8) 0.014(7)
C3 0.023(5) 0.082(9) 0.019(7) 0.014(7) 0.005(5) -0.006(5)
C1 0.039(7) 0.034(6) 0.061(11) -0.017(6) 0.001(7) -0.008(5)
C2 0.067(9) 0.047(7) 0.032(10) -0.017(6) 0.003(7) -0.014(7)
N4 0.030(5) 0.064(8) 0.040(8) -0.018(6) -0.003(5) -0.001(5)
N3 0.052(6) 0.062(7) 0.026(7) 0.004(6) -0.006(5) -0.011(6)
C6 0.060(9) 0.053(8) 0.083(17) -0.021(9) -0.011(9) 0.000(7)
C5 0.062(9) 0.060(9) 0.054(12) 0.001(8) -0.032(9) -0.023(8)
C4 0.035(6) 0.043(7) 0.049(10) 0.004(7) -0.018(7) 0.012(5)
N6 0.065(8) 0.050(7) 0.044(10) 0.005(6) -0.006(7) 0.000(6)
C8 0.034(6) 0.032(6) 0.093(16) 0.018(8) -0.007(7) 0.010(5)
C9 0.077(11) 0.045(8) 0.030(10) -0.004(7) 0.011(7) 0.007(7)
N5 0.055(7) 0.033(5) 0.046(9) -0.007(6) -0.007(7) -0.003(5)
C7 0.067(9) 0.045(7) 0.042(11) -0.009(8) -0.012(8) -0.015(6)

loop_
_atom_type_symbol
_atom_type_description
_atom_type_scat_dispersion_real
_atom_type_scat_dispersion_imag
_atom_type_scat_source
C C 0.0033 0.0016 'International Tables Vol C Tables 4.2.6.8 and 6.1.1.4'
H H 0.0000 0.0000 'International Tables Vol C Tables 4.2.6.8 and 6.1.1.4'
N N 0.0061 0.0033 'International Tables Vol C Tables 4.2.6.8 and 6.1.1.4'
O O 0.0106 0.0060 'International Tables Vol C Tables 4.2.6.8 and 6.1.1.4'
Ru Ru -1.2594 0.8363 'International Tables Vol C Tables 4.2.6.8 and 6.1.1.4'
S S 0.1246 0.1234 'International Tables Vol C Tables 4.2.6.8 and 6.1.1.4'

loop_
_geom_angle_atom_site_label_1
_geom_angle_atom_site_label_2
_geom_angle_atom_site_label_3
_geom_angle
_geom_angle_site_symmetry_1
_geom_angle_site_symmetry_3
_geom_angle_publ_flag
N3 Ru1 N3 169.0(8) 6_444 . ?
N3 Ru1 N1 94.6(5) 6_444 . ?
N3 Ru1 N1 77.5(5) . . ?
N3 Ru1 N1 77.5(5) 6_444 6_444 ?
N3 Ru1 N1 94.6(5) . 6_444 ?
N1 Ru1 N1 88.3(7) . 6_444 ?
N3 Ru1 N5 92.1(5) 6_444 . ?
N3 Ru1 N5 96.5(5) . . ?
N1 Ru1 N5 97.8(5) . . ?
N1 Ru1 N5 168.3(5) 6_444 . ?
N3 Ru1 N5 96.5(5) 6_444 6_444 ?
N3 Ru1 N5 92.1(5) . 6_444 ?
N1 Ru1 N5 168.3(5) . 6_444 ?
N1 Ru1 N5 97.8(5) 6_444 6_444 ?
N5 Ru1 N5 77.9(7) . 6_444 ?
O2 S1 O2 110.3(17) . 6_444 ?
O2 S1 O1 111.2(9) . . ?
O2 S1 O1 107.4(10) 6_444 . ?
O2 S1 O1 107.4(10) . 6_444 ?
O2 S1 O1 111.2(9) 6_444 6_444 ?
O1 S1 O1 109.4(13) . 6_444 ?
C3 N1 C1 104.5(13) . . ?
C3 N1 Ru1 115.7(11) . . ?
C1 N1 Ru1 139.8(10) . . ?
C2 N2 C3 108.2(12) . . ?
C2 N2 H2B 125.9 . . ?
C3 N2 H2B 125.9 . . ?
N1 C3 N2 109.8(13) . . ?
N1 C3 C4 114.3(14) . . ?
N2 C3 C4 135.8(12) . . ?
C2 C1 N1 108.6(12) . . ?
C2 C1 H1A 125.7 . . ?
N1 C1 H1A 125.7 . . ?
C1 C2 N2 108.6(13) . . ?
C1 C2 H2A 125.7 . . ?
N2 C2 H2A 125.7 . . ?
C5 N4 C4 110.8(14) . . ?
C5 N4 H4B 124.6 . . ?
C4 N4 H4B 124.6 . . ?
C4 N3 C6 104.3(14) . . ?
C4 N3 Ru1 112.9(10) . . ?
C6 N3 Ru1 142.6(13) . . ?
N3 C6 C5 111.3(17) . . ?
N3 C6 H6A 124.4 . . ?
C5 C6 H6A 124.4 . . ?
N4 C5 C6 105.6(14) . . ?
N4 C5 H5A 127.2 . . ?
C6 C5 H5A 127.2 . . ?
N3 C4 C3 119.2(13) . . ?
N3 C4 N4 107.8(13) . . ?
C3 C4 N4 132.7(15) . . ?
C9 N6 C8 106.2(15) . . ?
C9 N6 H6B 126.9 . . ?
C8 N6 H6B 126.9 . . ?
C7 C8 N6 104.5(13) . . ?
C7 C8 H8A 127.7 . . ?
N6 C8 H8A 127.7 . . ?
N5 C9 N6 110.0(14) . . ?
N5 C9 C9 116.7(9) . 6_444 ?
N6 C9 C9 133.0(10) . 6_444 ?
C9 N5 C7 104.7(15) . . ?
C9 N5 Ru1 112.5(10) . . ?
C7 N5 Ru1 136.9(12) . . ?
C8 C7 N5 113.5(16) . . ?
C8 C7 H7A 123.2 . . ?
N5 C7 H7A 123.2 . . ?

loop_
_geom_bond_atom_site_label_1
_geom_bond_atom_site_label_2
_geom_bond_distance
_geom_bond_site_symmetry_2
_geom_bond_publ_flag
Ru1 N3 2.068(12) 6_444 ?
Ru1 N3 2.068(12) . ?
Ru1 N1 2.073(13) . ?
Ru1 N1 2.073(13) 6_444 ?
Ru1 N5 2.094(15) . ?
Ru1 N5 2.094(15) 6_444 ?
S1 O2 1.473(14) . ?
S1 O2 1.473(14) 6_444 ?
S1 O1 1.479(14) . ?
S1 O1 1.479(14) 6_444 ?
N1 C3 1.346(19) . ?
N1 C1 1.414(18) . ?
N2 C2 1.337(18) . ?
N2 C3 1.35(2) . ?
N2 H2B 0.8600 . ?
C3 C4 1.37(2) . ?
C1 C2 1.33(2) . ?
C1 H1A 0.9300 . ?
C2 H2A 0.9300 . ?
N4 C5 1.28(2) . ?
N4 C4 1.383(19) . ?
N4 H4B 0.8600 . ?
N3 C4 1.35(2) . ?
N3 C6 1.36(2) . ?
C6 C5 1.37(3) . ?
C6 H6A 0.9300 . ?
C5 H5A 0.9300 . ?
N6 C9 1.35(2) . ?
N6 C8 1.44(2) . ?
N6 H6B 0.8600 . ?
C8 C7 1.29(3) . ?
C8 H8A 0.9300 . ?
C9 N5 1.35(2) . ?
C9 C9 1.38(3) 6_444 ?
N5 C7 1.36(2) . ?
C7 H7A 0.9300 . ?
